data_2212387
loop_
_publ_author_name
'Faroughi, Masoud'
'Scudder, Marcia'
'Turner, Peter'
'Jensen, Paul'
'Try, Andrew C.'

_publ_section_title 3,9-Dibromo-2,8-dimethyl-6<i>H</i>,12<i>H</i>-5,11-methanodibenzo[<i>b</i>,<i>f</i>][1,5]diazocine
_journal_coeditor_code TK2123
_journal_issue 2
_journal_name_full 'Acta Crystallographica Section E'
_journal_page_first o1048
_journal_page_last o1050
_journal_paper_doi 10.1107/S1600536807004345
_journal_volume 63
_journal_year 2007
_chemical_formula_iupac 'C17 H16 Br2 N2'
_chemical_formula_moiety 'C17 H16 Br2 N2'
_chemical_formula_sum 'C17 H16 Br2 N2'
_chemical_formula_weight 408.14
_chemical_melting_point 520.2
_chemical_name_common
;
3,9-dibromo-2,8-dimethyl Tr\"oger's base
;
_chemical_name_systematic
;
3,9-dibromo-2,8-dimethyl-6H,12H-5,11-methanodibenzo[b,f][1,5]diazocine
;
_space_group_IT_number 2
_symmetry_cell_setting triclinic
_symmetry_space_group_name_Hall '-P 1'
_symmetry_space_group_name_H-M 'P -1'
_atom_sites_solution_hydrogens geom
_atom_sites_solution_primary direct
_atom_sites_solution_secondary difmap
_audit_creation_method SHELXL-97
_cell_angle_alpha 99.8260(10)
_cell_angle_beta 95.9710(10)
_cell_angle_gamma 107.8170(10)
_cell_formula_units_Z 2
_cell_length_a 6.89100(10)
_cell_length_b 10.0369(2)
_cell_length_c 12.0624(2)
_cell_measurement_reflns_used 7554
_cell_measurement_temperature 293(2)
_cell_measurement_theta_max 23.3
_cell_measurement_theta_min 3.1
_cell_volume 771.69(2)
_computing_cell_refinement 'SAINT (Bruker, 2003)'
_computing_data_collection 'APEX2 (Bruker, 2005)'
_computing_data_reduction SAINT
_computing_molecular_graphics 'SHELXTL (Bruker, 2003)'
_computing_publication_material 'modiCIFer (Guzei, 2005)'
_computing_structure_refinement 'SHELXL97 (Sheldrick, 1997)'
_computing_structure_solution 'SIR97 (Altomare <i>et al.</i>,  1999)'
_diffrn_ambient_temperature 293(2)
_diffrn_measured_fraction_theta_full 0.994
_diffrn_measured_fraction_theta_max 0.994
_diffrn_measurement_device_type 'Bruker--Nonius FR591 Kappa-APEX-II'
_diffrn_measurement_method '\w and \f'
_diffrn_radiation_monochromator graphite
_diffrn_radiation_source 'fine-focus rotating anode'
_diffrn_radiation_type MoK\a
_diffrn_radiation_wavelength 0.71073
_diffrn_reflns_av_R_equivalents 0.041
_diffrn_reflns_av_sigmaI/netI 0.044
_diffrn_reflns_limit_h_max 9
_diffrn_reflns_limit_h_min -9
_diffrn_reflns_limit_k_max 14
_diffrn_reflns_limit_k_min -14
_diffrn_reflns_limit_l_max 17
_diffrn_reflns_limit_l_min -17
_diffrn_reflns_number 30101
_diffrn_reflns_theta_full 30.9
_diffrn_reflns_theta_max 30.9
_diffrn_reflns_theta_min 3.1
_diffrn_standards_decay_% 0
_diffrn_standards_interval_count 0
_diffrn_standards_interval_time 0
_diffrn_standards_number 0
_exptl_absorpt_coefficient_mu 5.247
_exptl_absorpt_correction_T_max 0.366
_exptl_absorpt_correction_T_min 0.226
_exptl_absorpt_correction_type multi-scan
_exptl_absorpt_process_details '(SADABS; Sheldrick, 1996)'
_exptl_crystal_colour colourless
_exptl_crystal_density_diffrn 1.756
_exptl_crystal_density_method 'not measured'
_exptl_crystal_description prism
_exptl_crystal_F_000 404
_exptl_crystal_size_max 0.37
_exptl_crystal_size_mid 0.35
_exptl_crystal_size_min 0.24
_refine_diff_density_max 0.50
_refine_diff_density_min -0.50
_refine_ls_extinction_method none
_refine_ls_goodness_of_fit_ref 1.02
_refine_ls_hydrogen_treatment constr
_refine_ls_matrix_type full
_refine_ls_number_parameters 192
_refine_ls_number_reflns 4829
_refine_ls_number_restraints 0
_refine_ls_restrained_S_all 1.02
_refine_ls_R_factor_all 0.088
_refine_ls_R_factor_gt 0.036
_refine_ls_shift/su_max 0.000
_refine_ls_shift/su_mean 0.000
_refine_ls_structure_factor_coef Fsqd
_refine_ls_weighting_details 'calc w=1/[\s^2^(Fo^2^)+(0.0345P)^2^+0.2311P] where P=(Fo^2^+2Fc^2^)/3'
_refine_ls_weighting_scheme calc
_refine_ls_wR_factor_gt 0.072
_refine_ls_wR_factor_ref 0.085
_reflns_number_gt 2809
_reflns_number_total 4829
_reflns_threshold_expression I>2\s(I)
_cod_data_source_file tk2123.cif
_cod_data_source_block I
_cod_depositor_comments
;
The following automatic conversions were performed:
'_symmetry_cell_setting' value 'Triclinic' changed to 'triclinic'
according to '/home/saulius/struct/CIF-dictionaries/cif_core.dic'
dictionary named 'cif_core.dic' version 2.4.1 from 2010-06-29.

Automatic conversion script
Id: cif_fix_enum 1527 2010-12-29 10:47:43Z saulius 

The following automatic conversions were performed:

'_symmetry_cell_setting' value 'Triclinic' changed to 'triclinic'
according to /home/saulius/struct/CIF-dictionaries/cif_core.dic
dictionary named 'cif_core.dic' version 2.4.1 from 2010-06-29.

Automatic conversion script
Id: cif_fix_values 1715 2011-07-08 13:25:40Z adriana 
;
_cod_database_code 2212387
_cod_database_fobs_code 2212387

loop_
_symmetry_equiv_pos_as_xyz
'x, y, z'
'-x, -y, -z'

loop_
_atom_site_type_symbol
_atom_site_label
_atom_site_fract_x
_atom_site_fract_y
_atom_site_fract_z
_atom_site_U_iso_or_equiv
_atom_site_adp_type
_atom_site_calc_flag
_atom_site_refinement_flags
_atom_site_occupancy
Br Br1 0.09523(5) 0.34318(3) -0.05351(2) 0.06118(11) Uani d . 1
Br Br2 0.77066(4) 0.39805(3) 0.70494(2) 0.05522(11) Uani d . 1
N N1 -0.0451(3) 0.0607(2) 0.27047(17) 0.0451(5) Uani d . 1
N N2 0.2307(3) 0.0091(2) 0.37763(16) 0.0390(5) Uani d . 1
C C1 0.0933(3) 0.1068(3) 0.19308(19) 0.0351(5) Uani d . 1
C C2 0.0420(4) 0.1846(3) 0.1171(2) 0.0390(6) Uani d . 1
H H2 -0.0793 0.2071 0.1177 0.047 Uiso calc R 1
C C3 0.1694(4) 0.2284(3) 0.0413(2) 0.0376(5) Uani d . 1
C C4 0.3477(4) 0.1931(2) 0.03285(19) 0.0362(5) Uani d . 1
C C5 0.3958(4) 0.1171(2) 0.11064(19) 0.0358(5) Uani d . 1
H H5 0.5149 0.0923 0.1081 0.043 Uiso calc R 1
C C6 0.2758(3) 0.0758(2) 0.19245(19) 0.0330(5) Uani d . 1
C C7 0.3488(4) 0.0065(3) 0.2831(2) 0.0403(6) Uani d . 1
H H7A 0.3330 -0.0920 0.2495 0.048 Uiso calc R 1
H H7B 0.4943 0.0569 0.3123 0.048 Uiso calc R 1
C C8 0.0129(4) -0.0438(3) 0.3267(2) 0.0496(7) Uani d . 1
H H8A -0.0707 -0.0644 0.3855 0.059 Uiso calc R 1
H H8B -0.0155 -0.1324 0.2711 0.059 Uiso calc R 1
C C9 0.4842(5) 0.2374(3) -0.0522(2) 0.0562(7) Uani d . 1
H H9A 0.6028 0.2072 -0.0409 0.084 Uiso calc R 1
H H9B 0.5285 0.3398 -0.0425 0.084 Uiso calc R 1
H H9C 0.4090 0.1939 -0.1280 0.084 Uiso calc R 1
C C10 0.2842(3) 0.1484(2) 0.45030(18) 0.0327(5) Uani d . 1
C C11 0.4681(4) 0.2009(3) 0.52749(19) 0.0355(5) Uani d . 1
H H11 0.5595 0.1493 0.5281 0.043 Uiso calc R 1
C C12 0.5140(4) 0.3300(3) 0.60319(19) 0.0361(5) Uani d . 1
C C13 0.3819(4) 0.4098(3) 0.6086(2) 0.0396(6) Uani d . 1
C C14 0.2026(4) 0.3559(3) 0.5285(2) 0.0412(6) Uani d . 1
H H14 0.1111 0.4074 0.5284 0.049 Uiso calc R 1
C C15 0.1534(3) 0.2303(3) 0.44929(19) 0.0364(5) Uani d . 1
C C16 -0.0409(4) 0.1798(3) 0.3612(2) 0.0490(7) Uani d . 1
H H16A -0.1601 0.1495 0.3985 0.059 Uiso calc R 1
H H16B -0.0508 0.2591 0.3275 0.059 Uiso calc R 1
C C17 0.4268(5) 0.5471(3) 0.6953(2) 0.0566(7) Uani d . 1
H H17A 0.4490 0.5298 0.7707 0.085 Uiso calc R 1
H H17B 0.3116 0.5815 0.6873 0.085 Uiso calc R 1
H H17C 0.5484 0.6176 0.6832 0.085 Uiso calc R 1

loop_
_atom_site_aniso_label
_atom_site_aniso_U_11
_atom_site_aniso_U_22
_atom_site_aniso_U_33
_atom_site_aniso_U_12
_atom_site_aniso_U_13
_atom_site_aniso_U_23
Br1 0.0788(2) 0.0645(2) 0.05027(18) 0.03521(17) 0.00297(15) 0.02226(14)
Br2 0.04799(17) 0.05908(19) 0.04925(17) 0.01220(13) -0.01004(12) 0.00796(13)
N1 0.0282(11) 0.0643(15) 0.0365(11) 0.0059(10) 0.0065(9) 0.0108(10)
N2 0.0434(12) 0.0365(11) 0.0340(11) 0.0083(9) 0.0065(9) 0.0087(9)
C1 0.0282(12) 0.0399(13) 0.0296(12) 0.0031(10) 0.0023(9) 0.0042(10)
C2 0.0296(12) 0.0530(15) 0.0334(12) 0.0164(11) 0.0014(10) 0.0042(11)
C3 0.0413(14) 0.0388(13) 0.0304(12) 0.0131(11) -0.0001(10) 0.0053(10)
C4 0.0384(13) 0.0344(13) 0.0315(12) 0.0085(10) 0.0066(10) 0.0016(10)
C5 0.0330(12) 0.0360(13) 0.0368(13) 0.0112(10) 0.0064(10) 0.0031(10)
C6 0.0320(12) 0.0335(12) 0.0302(11) 0.0095(10) 0.0025(9) 0.0019(9)
C7 0.0491(15) 0.0397(14) 0.0347(13) 0.0189(12) 0.0075(11) 0.0064(11)
C8 0.0457(15) 0.0526(16) 0.0385(14) -0.0016(13) 0.0078(12) 0.0113(12)
C9 0.0621(19) 0.0648(19) 0.0480(16) 0.0218(15) 0.0234(14) 0.0190(14)
C10 0.0329(12) 0.0380(13) 0.0287(11) 0.0100(10) 0.0092(9) 0.0122(10)
C11 0.0379(13) 0.0410(13) 0.0337(12) 0.0180(11) 0.0075(10) 0.0142(10)
C12 0.0349(13) 0.0424(14) 0.0301(12) 0.0102(11) 0.0029(10) 0.0122(10)
C13 0.0427(14) 0.0412(14) 0.0379(13) 0.0153(12) 0.0142(11) 0.0097(11)
C14 0.0386(14) 0.0520(16) 0.0429(14) 0.0234(12) 0.0169(11) 0.0151(12)
C15 0.0306(12) 0.0510(15) 0.0312(12) 0.0141(11) 0.0117(10) 0.0139(11)
C16 0.0275(13) 0.077(2) 0.0445(15) 0.0194(13) 0.0092(11) 0.0128(14)
C17 0.0653(19) 0.0467(16) 0.0570(18) 0.0225(14) 0.0121(15) 0.0006(14)

loop_
_atom_type_symbol
_atom_type_description
_atom_type_scat_dispersion_real
_atom_type_scat_dispersion_imag
_atom_type_scat_source
C C 0.0033 0.0016 'International Tables Vol C Tables 4.2.6.8 and 6.1.1.4'
H H 0.0000 0.0000 'International Tables Vol C Tables 4.2.6.8 and 6.1.1.4'
N N 0.0061 0.0033 'International Tables Vol C Tables 4.2.6.8 and 6.1.1.4'
Br Br -0.2901 2.4595 'International Tables Vol C Tables 4.2.6.8 and 6.1.1.4'

loop_
_geom_angle_atom_site_label_1
_geom_angle_atom_site_label_2
_geom_angle_atom_site_label_3
_geom_angle
C1 N1 C16 112.2(2)
C1 N1 C8 110.4(2)
C16 N1 C8 106.9(2)
C10 N2 C8 110.9(2)
C10 N2 C7 113.38(19)
C8 N2 C7 106.81(18)
C6 C1 C2 119.4(2)
C6 C1 N1 121.9(2)
C2 C1 N1 118.7(2)
C3 C2 C1 120.0(2)
C3 C2 H2 120.0
C1 C2 H2 120.0
C2 C3 C4 122.7(2)
C2 C3 Br1 117.21(19)
C4 C3 Br1 120.06(18)
C5 C4 C3 115.7(2)
C5 C4 C9 121.5(2)
C3 C4 C9 122.8(2)
C4 C5 C6 123.6(2)
C4 C5 H5 118.2
C6 C5 H5 118.2
C1 C6 C5 118.4(2)
C1 C6 C7 120.7(2)
C5 C6 C7 120.8(2)
N2 C7 C6 111.2(2)
N2 C7 H7A 109.4
C6 C7 H7A 109.4
N2 C7 H7B 109.4
C6 C7 H7B 109.4
H7A C7 H7B 108.0
N2 C8 N1 111.8(2)
N2 C8 H8A 109.3
N1 C8 H8A 109.3
N2 C8 H8B 109.3
N1 C8 H8B 109.3
H8A C8 H8B 107.9
C4 C9 H9A 109.5
C4 C9 H9B 109.5
H9A C9 H9B 109.5
C4 C9 H9C 109.5
H9A C9 H9C 109.5
H9B C9 H9C 109.5
C11 C10 C15 118.9(2)
C11 C10 N2 119.0(2)
C15 C10 N2 122.1(2)
C12 C11 C10 119.5(2)
C12 C11 H11 120.3
C10 C11 H11 120.3
C11 C12 C13 123.0(2)
C11 C12 Br2 117.52(18)
C13 C12 Br2 119.48(18)
C12 C13 C14 115.8(2)
C12 C13 C17 123.1(2)
C14 C13 C17 121.1(2)
C15 C14 C13 123.2(2)
C15 C14 H14 118.4
C13 C14 H14 118.4
C14 C15 C10 119.5(2)
C14 C15 C16 120.7(2)
C10 C15 C16 119.8(2)
N1 C16 C15 112.5(2)
N1 C16 H16A 109.1
C15 C16 H16A 109.1
N1 C16 H16B 109.1
C15 C16 H16B 109.1
H16A C16 H16B 107.8
C13 C17 H17A 109.5
C13 C17 H17B 109.5
H17A C17 H17B 109.5
C13 C17 H17C 109.5
H17A C17 H17C 109.5
H17B C17 H17C 109.5

loop_
_geom_bond_atom_site_label_1
_geom_bond_atom_site_label_2
_geom_bond_distance
Br1 C3 1.894(2)
Br2 C12 1.904(2)
N1 C1 1.435(3)
N1 C16 1.467(4)
N1 C8 1.470(3)
N2 C10 1.434(3)
N2 C8 1.456(3)
N2 C7 1.469(3)
C1 C6 1.385(3)
C1 C2 1.387(3)
C2 C3 1.366(3)
C2 H2 0.9300
C3 C4 1.388(3)
C4 C5 1.380(3)
C4 C9 1.496(3)
C5 C6 1.389(3)
C5 H5 0.9300
C6 C7 1.514(3)
C7 H7A 0.9700
C7 H7B 0.9700
C8 H8A 0.9700
C8 H8B 0.9700
C9 H9A 0.9600
C9 H9B 0.9600
C9 H9C 0.9600
C10 C11 1.389(3)
C10 C15 1.394(3)
C11 C12 1.378(3)
C11 H11 0.9300
C12 C13 1.384(3)
C13 C14 1.385(3)
C13 C17 1.506(4)
C14 C15 1.370(4)
C14 H14 0.9300
C15 C16 1.511(3)
C16 H16A 0.9700
C16 H16B 0.9700
C17 H17A 0.9600
C17 H17B 0.9600
C17 H17C 0.9600

loop_
_geom_torsion_atom_site_label_1
_geom_torsion_atom_site_label_2
_geom_torsion_atom_site_label_3
_geom_torsion_atom_site_label_4
_geom_torsion
C16 N1 C1 C6 107.4(3)
C8 N1 C1 C6 -11.7(3)
C16 N1 C1 C2 -72.5(3)
C8 N1 C1 C2 168.4(2)
C6 C1 C2 C3 0.9(4)
N1 C1 C2 C3 -179.1(2)
C1 C2 C3 C4 2.9(4)
C1 C2 C3 Br1 -176.58(18)
C2 C3 C4 C5 -3.6(3)
Br1 C3 C4 C5 175.86(17)
C2 C3 C4 C9 178.3(2)
Br1 C3 C4 C9 -2.3(3)
C3 C4 C5 C6 0.6(3)
C9 C4 C5 C6 178.8(2)
C2 C1 C6 C5 -3.7(3)
N1 C1 C6 C5 176.4(2)
C2 C1 C6 C7 172.8(2)
N1 C1 C6 C7 -7.2(3)
C4 C5 C6 C1 2.9(3)
C4 C5 C6 C7 -173.5(2)
C10 N2 C7 C6 -73.7(2)
C8 N2 C7 C6 48.8(3)
C1 C6 C7 N2 -12.4(3)
C5 C6 C7 N2 163.9(2)
C10 N2 C8 N1 52.1(3)
C7 N2 C8 N1 -71.9(3)
C1 N1 C8 N2 51.7(3)
C16 N1 C8 N2 -70.6(3)
C8 N2 C10 C11 164.2(2)
C7 N2 C10 C11 -75.7(3)
C8 N2 C10 C15 -13.1(3)
C7 N2 C10 C15 107.1(2)
C15 C10 C11 C12 1.9(3)
N2 C10 C11 C12 -175.4(2)
C10 C11 C12 C13 1.8(4)
C10 C11 C12 Br2 -178.83(17)
C11 C12 C13 C14 -3.3(4)
Br2 C12 C13 C14 177.32(17)
C11 C12 C13 C17 176.7(2)
Br2 C12 C13 C17 -2.6(3)
C12 C13 C14 C15 1.2(4)
C17 C13 C14 C15 -178.9(2)
C13 C14 C15 C10 2.4(4)
C13 C14 C15 C16 -177.7(2)
C11 C10 C15 C14 -3.9(3)
N2 C10 C15 C14 173.4(2)
C11 C10 C15 C16 176.2(2)
N2 C10 C15 C16 -6.5(3)
C1 N1 C16 C15 -73.8(3)
C8 N1 C16 C15 47.4(3)
C14 C15 C16 N1 168.2(2)
C10 C15 C16 N1 -11.9(3)

loop_
_cod_related_entry_id
_cod_related_entry_database
_cod_related_entry_code
1 ChemSpider 9297519
